data_2243699
loop_
_publ_author_name
'Daoui, Said'
'Cinar, Emine Berrin'
'Dege, Necmi'
'Chelfi, Tarik'
'El Kalai, Fouad'
'Abudunia, Abdulmalik'
'Karrouchi, Khalid'
'Benchat, Noureddine'

_publ_section_title
;
 Crystal structure and Hirshfeld surface analysis of
 4-(2,6-dichlorobenzyl)-6-[(<i>E</i>)-2-phenylethenyl]pyridazin-3(2<i>H</i>)-one
;
_journal_coeditor_code DX2034
_journal_issue 1
_journal_name_full 'Acta Crystallographica Section E'
_journal_page_first 23
_journal_page_last 27
_journal_paper_doi 10.1107/S205698902001573X
_journal_volume 77
_journal_year 2021
_chemical_formula_iupac 'C19 H14 Cl2 N2 O'
_chemical_formula_moiety 'C19 H14 Cl2 N2 O'
_chemical_formula_sum 'C19 H14 Cl2 N2 O'
_chemical_formula_weight 357.22
_chemical_name_common
;
(<i>E</i>)-4-(2,6-Dichlorobenzyl)-6-styrylpyridazin-3(2<i>H</i>)-one
;
_chemical_name_systematic
;
4-(2,6-Dichlorobenzyl)-6-[(<i>E</i>)-2-phenylethenyl]pyridazin-3(2<i>H</i>)-one
;
_space_group_crystal_system monoclinic
_space_group_IT_number 14
_space_group_name_Hall '-P 2yn'
_space_group_name_H-M_alt 'P 1 21/n 1'
_atom_sites_solution_hydrogens geom
_atom_sites_solution_primary direct
_atom_sites_solution_secondary difmap
_audit_creation_method SHELXL-2014/7
_cell_angle_alpha 90
_cell_angle_beta 97.715(4)
_cell_angle_gamma 90
_cell_formula_units_Z 4
_cell_length_a 10.1306(5)
_cell_length_b 10.7019(6)
_cell_length_c 15.7749(7)
_cell_measurement_reflns_used 16480
_cell_measurement_temperature 296(2)
_cell_measurement_theta_max 32.36
_cell_measurement_theta_min 1.90
_cell_volume 1694.78(15)
_computing_cell_refinement
;
X-AREA (Stoe & Cie, 2002)
;
_computing_data_collection
;
X-AREA (Stoe & Cie, 2002)
;
_computing_data_reduction
;
X-RED32 (Stoe & Cie, 2002)
;
_computing_molecular_graphics
;
<i>OLEX2</i> (Dolomanov <i>et al.</i>,  2009)
and Mercury (Macrae <i>et al.</i>,  2020)
;
_computing_publication_material
;
WinGX (Farrugia, 2012), <i>SHELXL2018/3</i> (Sheldrick, 2015b),
PLATON (Spek, 2020) and publCIF (Westrip, 2010)
;
_computing_structure_refinement
;
<i>SHELXL2018/3</i> (Sheldrick, 2015b)
;
_computing_structure_solution
;
<i>SHELXT2018/3</i> (Sheldrick, 2015a)
;
_diffrn_ambient_temperature 296(2)
_diffrn_detector 'image plate (34 cm diameter)'
_diffrn_detector_area_resol_mean 6.67
_diffrn_measured_fraction_theta_full 1.000
_diffrn_measured_fraction_theta_max 0.991
_diffrn_measurement_device '2-circle goniometer'
_diffrn_measurement_device_type 'Stoe IPDS 2'
_diffrn_measurement_method 'rotation method'
_diffrn_radiation_monochromator 'plane graphite'
_diffrn_radiation_type 'Mo K\a'
_diffrn_radiation_wavelength 0.71073
_diffrn_reflns_av_R_equivalents 0.0465
_diffrn_reflns_av_unetI/netI 0.0393
_diffrn_reflns_limit_h_max 15
_diffrn_reflns_limit_h_min -12
_diffrn_reflns_limit_k_max 15
_diffrn_reflns_limit_k_min -15
_diffrn_reflns_limit_l_max 23
_diffrn_reflns_limit_l_min -23
_diffrn_reflns_number 20123
_diffrn_reflns_theta_full 25.242
_diffrn_reflns_theta_max 32.001
_diffrn_reflns_theta_min 2.259
_diffrn_source 'sealed X-ray tube, 12 x 0.4 mm long-fine focus'
_diffrn_source_current 45
_diffrn_source_power 2.25
_diffrn_source_voltage 50
_exptl_absorpt_coefficient_mu 0.391
_exptl_absorpt_correction_T_max 0.9374
_exptl_absorpt_correction_T_min 0.7957
_exptl_absorpt_correction_type integration
_exptl_absorpt_process_details
;
(X-RED32; Stoe & Cie, 2002)
;
_exptl_crystal_colour colorless
_exptl_crystal_density_diffrn 1.400
_exptl_crystal_description plate
_exptl_crystal_F_000 736
_exptl_crystal_size_max 0.720
_exptl_crystal_size_mid 0.473
_exptl_crystal_size_min 0.130
_refine_diff_density_max 0.327
_refine_diff_density_min -0.208
_refine_ls_extinction_method none
_refine_ls_goodness_of_fit_ref 1.014
_refine_ls_hydrogen_treatment constr
_refine_ls_matrix_type full
_refine_ls_number_parameters 217
_refine_ls_number_reflns 5828
_refine_ls_number_restraints 0
_refine_ls_restrained_S_all 1.014
_refine_ls_R_factor_all 0.1329
_refine_ls_R_factor_gt 0.0637
_refine_ls_shift/su_max 0.000
_refine_ls_shift/su_mean 0.000
_refine_ls_structure_factor_coef Fsqd
_refine_ls_weighting_details 'w=1/[\s^2^(Fo^2^)+(0.0652P)^2^+0.3156P] where P=(Fo^2^+2Fc^2^)/3'
_refine_ls_weighting_scheme calc
_refine_ls_wR_factor_gt 0.1416
_refine_ls_wR_factor_ref 0.1701
_reflns_number_gt 2944
_reflns_number_total 5828
_reflns_threshold_expression 'I > 2\s(I)'
_cod_data_source_file dx2034sup1.cif
_cod_data_source_block I
_cod_original_sg_symbol_H-M 'P 21/n'
_cod_database_code 2243699
_shelx_space_group_comment
;
The symmetry employed for this shelxl refinement is uniquely defined
by the following loop, which should always be used as a source of
symmetry information in preference to the above space-group names.
They are only intended as comments.
;

loop_
_space_group_symop_operation_xyz
'x, y, z'
'-x+1/2, y+1/2, -z+1/2'
'-x, -y, -z'
'x-1/2, -y-1/2, z-1/2'

loop_
_atom_site_type_symbol
_atom_site_label
_atom_site_fract_x
_atom_site_fract_y
_atom_site_fract_z
_atom_site_U_iso_or_equiv
_atom_site_adp_type
_atom_site_calc_flag
_atom_site_occupancy
_atom_site_disorder_assembly
_atom_site_disorder_group
Cl Cl2 0.32888(9) 0.44720(8) 0.41784(5) 0.1022(3) Uani d 1 . .
Cl Cl1 0.06171(9) 0.57454(9) 0.67843(6) 0.1101(3) Uani d 1 . .
O O1 -0.00667(14) 0.83981(14) 0.49196(12) 0.0698(4) Uani d 1 . .
N N2 0.30239(16) 0.97613(15) 0.57214(12) 0.0561(4) Uani d 1 . .
N N1 0.17344(16) 0.95588(15) 0.54273(13) 0.0582(4) Uani d 1 . .
H H1 0.1229 1.0208 0.5381 0.070 Uiso calc 1 . .
C C6 0.19680(18) 0.50436(17) 0.55109(14) 0.0520(5) Uani d 1 . .
C C11 0.37910(19) 0.87772(18) 0.58104(13) 0.0508(4) Uani d 1 . .
C C9 0.2000(2) 0.73781(17) 0.53008(13) 0.0508(4) Uani d 1 . .
C C8 0.11329(19) 0.84552(18) 0.51939(14) 0.0536(5) Uani d 1 . .
C C10 0.32911(19) 0.75621(18) 0.56121(14) 0.0533(5) Uani d 1 . .
H H10 0.3862 0.6880 0.5698 0.064 Uiso calc 1 . .
C C12 0.5217(2) 0.8968(2) 0.61209(14) 0.0568(5) Uani d 1 . .
H H12 0.5752 0.8261 0.6204 0.068 Uiso calc 1 . .
C C7 0.1371(2) 0.61526(18) 0.50303(16) 0.0609(6) Uani d 1 . .
H H7A 0.0433 0.6192 0.5095 0.073 Uiso calc 1 . .
H H7B 0.1431 0.6031 0.4427 0.073 Uiso calc 1 . .
C C14 0.7197(2) 1.0298(2) 0.66024(15) 0.0615(5) Uani d 1 . .
C C13 0.5792(2) 1.0060(2) 0.62890(15) 0.0607(5) Uani d 1 . .
H H13 0.5245 1.0759 0.6199 0.073 Uiso calc 1 . .
C C1 0.1675(2) 0.4752(2) 0.63198(16) 0.0650(6) Uani d 1 . .
C C5 0.2807(2) 0.4200(2) 0.51757(16) 0.0631(6) Uani d 1 . .
C C19 0.7618(3) 1.1510(3) 0.67726(17) 0.0761(7) Uani d 1 . .
H H19 0.7004 1.2159 0.6691 0.091 Uiso calc 1 . .
C C2 0.2149(3) 0.3694(3) 0.67623(18) 0.0840(8) Uani d 1 . .
H H2 0.1934 0.3533 0.7307 0.101 Uiso calc 1 . .
C C15 0.8136(2) 0.9359(3) 0.67285(19) 0.0776(7) Uani d 1 . .
H H15 0.7882 0.8536 0.6611 0.093 Uiso calc 1 . .
C C4 0.3270(3) 0.3132(2) 0.5602(2) 0.0831(8) Uani d 1 . .
H H4 0.3810 0.2579 0.5351 0.100 Uiso calc 1 . .
C C3 0.2937(3) 0.2891(3) 0.6385(2) 0.0897(9) Uani d 1 . .
H H3 0.3249 0.2168 0.6672 0.108 Uiso calc 1 . .
C C18 0.8940(3) 1.1772(3) 0.7063(2) 0.0951(9) Uani d 1 . .
H H18 0.9209 1.2595 0.7168 0.114 Uiso calc 1 . .
C C16 0.9453(3) 0.9629(4) 0.7027(2) 0.0969(9) Uani d 1 . .
H H16 1.0072 0.8984 0.7115 0.116 Uiso calc 1 . .
C C17 0.9850(3) 1.0827(4) 0.7194(2) 0.1007(10) Uani d 1 . .
H H17 1.0736 1.1002 0.7397 0.121 Uiso calc 1 . .

loop_
_atom_site_aniso_label
_atom_site_aniso_U_11
_atom_site_aniso_U_22
_atom_site_aniso_U_33
_atom_site_aniso_U_12
_atom_site_aniso_U_13
_atom_site_aniso_U_23
Cl2 0.1168(6) 0.1083(6) 0.0881(5) 0.0366(5) 0.0379(5) 0.0082(4)
Cl1 0.1042(6) 0.1263(7) 0.1069(6) -0.0057(5) 0.0406(5) -0.0446(5)
O1 0.0467(8) 0.0506(8) 0.1070(13) 0.0102(6) -0.0080(8) -0.0061(8)
N2 0.0479(9) 0.0427(9) 0.0767(12) 0.0047(7) 0.0040(8) -0.0020(8)
N1 0.0459(9) 0.0409(8) 0.0860(13) 0.0104(7) 0.0017(8) -0.0034(8)
C6 0.0467(9) 0.0412(9) 0.0653(12) -0.0024(8) -0.0024(9) -0.0062(9)
C11 0.0469(10) 0.0460(10) 0.0587(12) 0.0051(8) 0.0047(9) 0.0004(9)
C9 0.0506(10) 0.0406(9) 0.0597(12) 0.0066(8) 0.0019(9) -0.0011(8)
C8 0.0486(10) 0.0434(10) 0.0671(13) 0.0070(8) 0.0014(9) -0.0014(9)
C10 0.0488(11) 0.0415(10) 0.0682(13) 0.0114(8) 0.0029(9) -0.0003(9)
C12 0.0488(10) 0.0493(11) 0.0708(14) 0.0067(8) 0.0027(9) -0.0009(9)
C7 0.0519(11) 0.0451(10) 0.0813(15) 0.0073(9) -0.0074(10) -0.0068(10)
C14 0.0553(11) 0.0673(14) 0.0618(13) -0.0049(10) 0.0073(10) -0.0002(11)
C13 0.0526(11) 0.0545(12) 0.0740(14) 0.0054(10) 0.0049(10) 0.0029(10)
C1 0.0605(12) 0.0645(13) 0.0692(14) -0.0135(10) 0.0054(11) -0.0135(11)
C5 0.0652(13) 0.0512(11) 0.0716(14) 0.0087(10) 0.0042(11) -0.0006(10)
C19 0.0754(16) 0.0741(16) 0.0785(16) -0.0148(13) 0.0092(13) -0.0052(13)
C2 0.095(2) 0.0852(19) 0.0684(16) -0.0303(16) -0.0025(15) 0.0149(14)
C15 0.0567(13) 0.0771(16) 0.0962(19) -0.0020(12) -0.0002(12) 0.0039(14)
C4 0.0901(18) 0.0569(14) 0.099(2) 0.0237(13) 0.0024(16) 0.0022(14)
C3 0.105(2) 0.0610(16) 0.097(2) 0.0033(15) -0.0089(18) 0.0160(15)
C18 0.098(2) 0.103(2) 0.0835(19) -0.043(2) 0.0090(16) -0.0134(17)
C16 0.0554(14) 0.125(3) 0.106(2) 0.0002(16) -0.0032(14) 0.010(2)
C17 0.0643(17) 0.141(3) 0.093(2) -0.031(2) -0.0051(15) -0.002(2)

loop_
_atom_type_symbol
_atom_type_description
_atom_type_scat_dispersion_real
_atom_type_scat_dispersion_imag
_atom_type_scat_source
C C 0.0033 0.0016 'International Tables Vol C Tables 4.2.6.8 and 6.1.1.4'
H H 0.0000 0.0000 'International Tables Vol C Tables 4.2.6.8 and 6.1.1.4'
Cl Cl 0.1484 0.1585 'International Tables Vol C Tables 4.2.6.8 and 6.1.1.4'
N N 0.0061 0.0033 'International Tables Vol C Tables 4.2.6.8 and 6.1.1.4'
O O 0.0106 0.0060 'International Tables Vol C Tables 4.2.6.8 and 6.1.1.4'

loop_
_geom_angle_atom_site_label_1
_geom_angle_atom_site_label_2
_geom_angle_atom_site_label_3
_geom_angle_site_symmetry_1
_geom_angle_site_symmetry_3
_geom_angle
_geom_angle_publ_flag
C11 N2 N1 . . 116.38(17) ?
N2 N1 C8 . . 127.90(16) ?
N2 N1 H1 . . 116.1 ?
C8 N1 H1 . . 116.1 ?
C1 C6 C5 . . 114.9(2) ?
C1 C6 C7 . . 121.7(2) ?
C5 C6 C7 . . 123.3(2) ?
N2 C11 C10 . . 121.83(18) ?
N2 C11 C12 . . 117.79(18) ?
C10 C11 C12 . . 120.38(17) ?
C10 C9 C8 . . 118.07(18) ?
C10 C9 C7 . . 125.98(17) ?
C8 C9 C7 . . 115.93(17) ?
O1 C8 N1 . . 121.52(17) ?
O1 C8 C9 . . 123.72(18) ?
N1 C8 C9 . . 114.76(17) ?
C9 C10 C11 . . 121.03(17) ?
C9 C10 H10 . . 119.5 ?
C11 C10 H10 . . 119.5 ?
C13 C12 C11 . . 125.18(19) ?
C13 C12 H12 . . 117.4 ?
C11 C12 H12 . . 117.4 ?
C6 C7 C9 . . 115.12(17) ?
C6 C7 H7A . . 108.5 ?
C9 C7 H7A . . 108.5 ?
C6 C7 H7B . . 108.5 ?
C9 C7 H7B . . 108.5 ?
H7A C7 H7B . . 107.5 ?
C15 C14 C19 . . 117.8(2) ?
C15 C14 C13 . . 122.9(2) ?
C19 C14 C13 . . 119.3(2) ?
C12 C13 C14 . . 127.2(2) ?
C12 C13 H13 . . 116.4 ?
C14 C13 H13 . . 116.4 ?
C2 C1 C6 . . 123.2(2) ?
C2 C1 Cl1 . . 118.7(2) ?
C6 C1 Cl1 . . 118.08(19) ?
C4 C5 C6 . . 122.6(2) ?
C4 C5 Cl2 . . 117.6(2) ?
C6 C5 Cl2 . . 119.75(17) ?
C14 C19 C18 . . 121.0(3) ?
C14 C19 H19 . . 119.5 ?
C18 C19 H19 . . 119.5 ?
C3 C2 C1 . . 118.7(3) ?
C3 C2 H2 . . 120.6 ?
C1 C2 H2 . . 120.6 ?
C14 C15 C16 . . 120.8(3) ?
C14 C15 H15 . . 119.6 ?
C16 C15 H15 . . 119.6 ?
C3 C4 C5 . . 119.7(3) ?
C3 C4 H4 . . 120.2 ?
C5 C4 H4 . . 120.2 ?
C4 C3 C2 . . 120.9(3) ?
C4 C3 H3 . . 119.6 ?
C2 C3 H3 . . 119.6 ?
C17 C18 C19 . . 120.2(3) ?
C17 C18 H18 . . 119.9 ?
C19 C18 H18 . . 119.9 ?
C17 C16 C15 . . 120.6(3) ?
C17 C16 H16 . . 119.7 ?
C15 C16 H16 . . 119.7 ?
C16 C17 C18 . . 119.5(3) ?
C16 C17 H17 . . 120.2 ?
C18 C17 H17 . . 120.2 ?

loop_
_geom_bond_atom_site_label_1
_geom_bond_atom_site_label_2
_geom_bond_site_symmetry_2
_geom_bond_distance
_geom_bond_publ_flag
Cl2 C5 . 1.733(3) ?
Cl1 C1 . 1.740(3) ?
O1 C8 . 1.236(2) ?
N2 C11 . 1.305(2) ?
N2 N1 . 1.344(2) ?
N1 C8 . 1.357(3) ?
N1 H1 . 0.8600 ?
C6 C1 . 1.384(3) ?
C6 C5 . 1.392(3) ?
C6 C7 . 1.492(3) ?
C11 C10 . 1.415(3) ?
C11 C12 . 1.476(3) ?
C9 C10 . 1.349(3) ?
C9 C8 . 1.445(3) ?
C9 C7 . 1.495(3) ?
C10 H10 . 0.9300 ?
C12 C13 . 1.317(3) ?
C12 H12 . 0.9300 ?
C7 H7A . 0.9700 ?
C7 H7B . 0.9700 ?
C14 C15 . 1.379(3) ?
C14 C19 . 1.380(3) ?
C14 C13 . 1.465(3) ?
C13 H13 . 0.9300 ?
C1 C2 . 1.382(4) ?
C5 C4 . 1.376(3) ?
C19 C18 . 1.385(4) ?
C19 H19 . 0.9300 ?
C2 C3 . 1.362(4) ?
C2 H2 . 0.9300 ?
C15 C16 . 1.384(4) ?
C15 H15 . 0.9300 ?
C4 C3 . 1.350(4) ?
C4 H4 . 0.9300 ?
C3 H3 . 0.9300 ?
C18 C17 . 1.366(5) ?
C18 H18 . 0.9300 ?
C16 C17 . 1.358(5) ?
C16 H16 . 0.9300 ?
C17 H17 . 0.9300 ?

loop_
_geom_hbond_atom_site_label_D
_geom_hbond_atom_site_label_H
_geom_hbond_atom_site_label_A
_geom_hbond_site_symmetry_A
_geom_hbond_distance_DH
_geom_hbond_distance_HA
_geom_hbond_distance_DA
_geom_hbond_angle_DHA
N1 H1 O1 3_576 0.86 1.92 2.772(2) 170.6
C3 H3 Cl1 2_546 0.93 2.97 3.824(3) 153.4

loop_
_geom_torsion_atom_site_label_1
_geom_torsion_atom_site_label_2
_geom_torsion_atom_site_label_3
_geom_torsion_atom_site_label_4
_geom_torsion_site_symmetry_1
_geom_torsion_site_symmetry_2
_geom_torsion_site_symmetry_3
_geom_torsion_site_symmetry_4
_geom_torsion
_geom_torsion_publ_flag
C11 N2 N1 C8 . . . . -1.5(3) ?
N1 N2 C11 C10 . . . . -0.3(3) ?
N1 N2 C11 C12 . . . . 179.18(19) ?
N2 N1 C8 O1 . . . . -178.9(2) ?
N2 N1 C8 C9 . . . . 1.7(3) ?
C10 C9 C8 O1 . . . . -179.6(2) ?
C7 C9 C8 O1 . . . . 1.9(3) ?
C10 C9 C8 N1 . . . . -0.1(3) ?
C7 C9 C8 N1 . . . . -178.7(2) ?
C8 C9 C10 C11 . . . . -1.4(3) ?
C7 C9 C10 C11 . . . . 177.0(2) ?
N2 C11 C10 C9 . . . . 1.7(3) ?
C12 C11 C10 C9 . . . . -177.8(2) ?
N2 C11 C12 C13 . . . . -2.5(3) ?
C10 C11 C12 C13 . . . . 177.0(2) ?
C1 C6 C7 C9 . . . . 78.6(3) ?
C5 C6 C7 C9 . . . . -104.2(2) ?
C10 C9 C7 C6 . . . . 31.4(3) ?
C8 C9 C7 C6 . . . . -150.2(2) ?
C11 C12 C13 C14 . . . . 179.6(2) ?
C15 C14 C13 C12 . . . . 3.0(4) ?
C19 C14 C13 C12 . . . . -177.8(2) ?
C5 C6 C1 C2 . . . . -1.3(3) ?
C7 C6 C1 C2 . . . . 176.1(2) ?
C5 C6 C1 Cl1 . . . . -179.26(16) ?
C7 C6 C1 Cl1 . . . . -1.8(3) ?
C1 C6 C5 C4 . . . . 2.4(3) ?
C7 C6 C5 C4 . . . . -175.0(2) ?
C1 C6 C5 Cl2 . . . . -178.40(17) ?
C7 C6 C5 Cl2 . . . . 4.2(3) ?
C15 C14 C19 C18 . . . . -0.2(4) ?
C13 C14 C19 C18 . . . . -179.5(2) ?
C6 C1 C2 C3 . . . . -0.4(4) ?
Cl1 C1 C2 C3 . . . . 177.5(2) ?
C19 C14 C15 C16 . . . . 0.9(4) ?
C13 C14 C15 C16 . . . . -179.9(3) ?
C6 C5 C4 C3 . . . . -1.7(4) ?
Cl2 C5 C4 C3 . . . . 179.0(2) ?
C5 C4 C3 C2 . . . . -0.2(5) ?
C1 C2 C3 C4 . . . . 1.2(4) ?
C14 C19 C18 C17 . . . . -0.7(4) ?
C14 C15 C16 C17 . . . . -0.7(5) ?
C15 C16 C17 C18 . . . . -0.2(5) ?
C19 C18 C17 C16 . . . . 0.9(5) ?

_cod_database_fobs_code 2243699
